data_1505008
loop_
_publ_author_name
'Soutullo, Morgan D.'
'Odom, Carl I.'
'Salter, E. Alan'
'Stenson, Alexandra C.'
'Sykora, Richard E.'
'Wierzbicki, Andrzej'
'Davis, James H.'

_publ_section_title
;
 Ultra-Easy Access to NH2-Functionalized TSILs, Their Potential as Highly
 Volume-Efficient Electrophile Scavengers, and Insights into the
 Electronics of Girard's Reagent T, A Venerable Chemical Work Horse
;
_journal_issue 4
_journal_name_full 'Journal of Combinatorial Chemistry'
_journal_page_first 571
_journal_paper_doi 10.1021/cc060151j
_journal_volume 9
_journal_year 2007
_chemical_formula_moiety 'C24 H20 B, C12 H19 N4 O2'
_chemical_formula_sum 'C36 H39 B N4 O2'
_chemical_formula_weight 570.52
_chemical_name_systematic
; 
 ? 
;
_space_group_IT_number 14
_symmetry_cell_setting monoclinic
_symmetry_space_group_name_Hall '-P 2yn'
_symmetry_space_group_name_H-M 'P 1 21/n 1'
_atom_sites_solution_hydrogens difmap
_atom_sites_solution_primary direct
_atom_sites_solution_secondary difmap
_audit_creation_method SHELXL-97
_cell_angle_alpha 90.00
_cell_angle_beta 100.298(9)
_cell_angle_gamma 90.00
_cell_formula_units_Z 4
_cell_length_a 12.7145(17)
_cell_length_b 15.8471(17)
_cell_length_c 15.7636(15)
_cell_measurement_reflns_used 25
_cell_measurement_temperature 290(2)
_cell_measurement_theta_max 12.00
_cell_measurement_theta_min 9.99
_cell_volume 3125.0(6)
_computing_cell_refinement 'CAD4/PC v1.2'
_computing_data_collection 'CAD4/PC v1.2'
_computing_data_reduction XCAD4PC
_computing_molecular_graphics 'SHELXP-97 (Sheldrick, 1997)'
_computing_publication_material 'SHELXCIF-97 (Sheldrick, 1997)'
_computing_structure_refinement 'SHELXL-97 (Sheldrick, 1997)'
_computing_structure_solution 'SHELXS-97 (Sheldrick, 1990)'
_diffrn_ambient_temperature 290(2)
_diffrn_measured_fraction_theta_full 0.999
_diffrn_measured_fraction_theta_max 0.999
_diffrn_measurement_device_type 'Nonius CAD4'
_diffrn_measurement_method 'Th/2Th Scans'
_diffrn_radiation_monochromator graphite
_diffrn_radiation_source 'fine-focus sealed tube'
_diffrn_radiation_type MoK\a
_diffrn_radiation_wavelength 0.71073
_diffrn_reflns_av_R_equivalents 0.0344
_diffrn_reflns_av_sigmaI/netI 0.0281
_diffrn_reflns_limit_h_max 15
_diffrn_reflns_limit_h_min 0
_diffrn_reflns_limit_k_max 18
_diffrn_reflns_limit_k_min 0
_diffrn_reflns_limit_l_max 18
_diffrn_reflns_limit_l_min -18
_diffrn_reflns_number 5749
_diffrn_reflns_theta_full 24.97
_diffrn_reflns_theta_max 24.97
_diffrn_reflns_theta_min 2.07
_diffrn_standards_interval_time 7200
_diffrn_standards_number 3
_exptl_absorpt_coefficient_mu 0.075
_exptl_absorpt_correction_T_max 0.9814
_exptl_absorpt_correction_T_min 0.8595
_exptl_absorpt_correction_type psi-scan
_exptl_absorpt_process_details 'North et al., 1968'
_exptl_crystal_colour colorless
_exptl_crystal_density_diffrn 1.213
_exptl_crystal_density_method 'not measured'
_exptl_crystal_description prism
_exptl_crystal_F_000 1216
_exptl_crystal_size_max 1.30
_exptl_crystal_size_mid 0.790
_exptl_crystal_size_min 0.636
_refine_diff_density_max 0.172
_refine_diff_density_min -0.148
_refine_diff_density_rms 0.032
_refine_ls_extinction_coef 0.0039(6)
_refine_ls_extinction_expression Fc^*^=kFc[1+0.001xFc^2^\l^3^/sin(2\q)]^-1/4^
_refine_ls_extinction_method SHELXL
_refine_ls_goodness_of_fit_ref 1.019
_refine_ls_hydrogen_treatment mixed
_refine_ls_matrix_type full
_refine_ls_number_parameters 545
_refine_ls_number_reflns 5486
_refine_ls_number_restraints 0
_refine_ls_restrained_S_all 1.019
_refine_ls_R_factor_all 0.0701
_refine_ls_R_factor_gt 0.0376
_refine_ls_shift/su_max 0.001
_refine_ls_shift/su_mean 0.000
_refine_ls_structure_factor_coef Fsqd
_refine_ls_weighting_details 'calc w=1/[\s^2^(Fo^2^)+(0.0525P)^2^+0.4680P] where P=(Fo^2^+2Fc^2^)/3'
_refine_ls_weighting_scheme calc
_refine_ls_wR_factor_gt 0.0959
_refine_ls_wR_factor_ref 0.1097
_reflns_number_gt 3825
_reflns_number_total 5486
_reflns_threshold_expression >2sigma(I)
_cod_data_source_file cc060151jsi20070424_044351.cif
_cod_data_source_block Girard2
_cod_original_sg_symbol_H-M P2(1)/n
_cod_database_code 1505008

loop_
_symmetry_equiv_pos_as_xyz
'x, y, z'
'-x+1/2, y+1/2, -z+1/2'
'-x, -y, -z'
'x-1/2, -y-1/2, z-1/2'

loop_
_atom_site_label
_atom_site_type_symbol
_atom_site_fract_x
_atom_site_fract_y
_atom_site_fract_z
_atom_site_U_iso_or_equiv
_atom_site_adp_type
_atom_site_occupancy
_atom_site_symmetry_multiplicity
_atom_site_calc_flag
N1 N 0.18390(11) -0.16733(9) -0.04879(10) 0.0530(4) Uani 1 1 d
N2 N 0.15341(14) 0.06269(10) -0.08008(10) 0.0572(4) Uani 1 1 d
H2D H 0.0987(18) 0.0617(14) -0.1269(15) 0.084(7) Uiso 1 1 d
N3 N 0.18428(16) 0.14115(10) -0.04644(10) 0.0628(4) Uani 1 1 d
H3D H 0.245(2) 0.1609(15) -0.0603(15) 0.088(8) Uiso 1 1 d
N4 N 0.20547(14) 0.23444(11) 0.06461(11) 0.0653(5) Uani 1 1 d
H4C H 0.2452(17) 0.2595(13) 0.0327(13) 0.072(6) Uiso 1 1 d
O1 O 0.27346(11) -0.00798(9) 0.01493(10) 0.0781(4) Uani 1 1 d
O2 O 0.09145(10) 0.12338(8) 0.06216(9) 0.0634(4) Uani 1 1 d
B1 B 0.22790(15) -0.03603(11) 0.64335(12) 0.0415(4) Uani 1 1 d
C1 C 0.1540(2) -0.16836(18) 0.03923(14) 0.0693(6) Uani 1 1 d
H1A H 0.074(2) -0.1532(13) 0.0327(14) 0.080(7) Uiso 1 1 d
H1B H 0.169(2) -0.2238(18) 0.0625(16) 0.105(8) Uiso 1 1 d
H1C H 0.193(2) -0.1260(16) 0.0739(16) 0.093(8) Uiso 1 1 d
C2 C 0.30092(18) -0.18407(19) -0.0425(2) 0.0787(7) Uani 1 1 d
H2A H 0.3149(17) -0.2415(16) -0.0196(14) 0.081(7) Uiso 1 1 d
H2B H 0.3169(18) -0.1808(14) -0.0996(16) 0.081(8) Uiso 1 1 d
H2C H 0.337(2) -0.1411(18) -0.0022(17) 0.109(9) Uiso 1 1 d
C3 C 0.1232(2) -0.23618(14) -0.10171(16) 0.0644(5) Uani 1 1 d
H3A H 0.1435(18) -0.2908(15) -0.0765(14) 0.085(7) Uiso 1 1 d
H3B H 0.1413(16) -0.2319(13) -0.1595(14) 0.072(6) Uiso 1 1 d
H3C H 0.0499(19) -0.2257(13) -0.1013(13) 0.072(6) Uiso 1 1 d
C4 C 0.15231(16) -0.08548(11) -0.09296(13) 0.0512(4) Uani 1 1 d
H4A H 0.0786(15) -0.0823(11) -0.0987(11) 0.052(5) Uiso 1 1 d
H4B H 0.1749(14) -0.0883(11) -0.1466(13) 0.058(5) Uiso 1 1 d
C5 C 0.20039(14) -0.00799(12) -0.04580(11) 0.0516(4) Uani 1 1 d
C6 C 0.15634(14) 0.16288(11) 0.03053(12) 0.0502(4) Uani 1 1 d
C7 C 0.17947(13) 0.27858(11) 0.13601(11) 0.0509(4) Uani 1 1 d
C8 C 0.15865(16) 0.23703(13) 0.20796(12) 0.0593(5) Uani 1 1 d
H8A H 0.1598(16) 0.1784(14) 0.2087(13) 0.075(6) Uiso 1 1 d
C9 C 0.13064(19) 0.28246(14) 0.27458(13) 0.0697(6) Uani 1 1 d
H9A H 0.1106(16) 0.2531(13) 0.3204(14) 0.075(6) Uiso 1 1 d
C10 C 0.1258(2) 0.36875(14) 0.27176(14) 0.0731(6) Uani 1 1 d
H10A H 0.1030(17) 0.4021(14) 0.3180(14) 0.084(7) Uiso 1 1 d
C11 C 0.1497(2) 0.40983(14) 0.20129(15) 0.0759(6) Uani 1 1 d
H11A H 0.148(2) 0.4706(17) 0.1985(16) 0.101(8) Uiso 1 1 d
C12 C 0.17622(18) 0.36562(13) 0.13324(15) 0.0649(5) Uani 1 1 d
H12A H 0.1945(18) 0.3919(14) 0.0820(15) 0.089(7) Uiso 1 1 d
C13 C 0.33564(12) -0.05322(10) 0.71652(10) 0.0425(4) Uani 1 1 d
C14 C 0.35899(15) -0.01136(12) 0.79502(11) 0.0503(4) Uani 1 1 d
H14A H 0.3093(15) 0.0307(12) 0.8115(11) 0.057(5) Uiso 1 1 d
C15 C 0.45234(17) -0.02617(14) 0.85470(14) 0.0649(5) Uani 1 1 d
H15A H 0.4668(19) 0.0062(15) 0.9110(17) 0.098(8) Uiso 1 1 d
C16 C 0.52613(17) -0.08322(14) 0.83685(15) 0.0670(6) Uani 1 1 d
H16A H 0.593(2) -0.0965(15) 0.8766(15) 0.095(7) Uiso 1 1 d
C17 C 0.50672(15) -0.12606(13) 0.76006(15) 0.0619(5) Uani 1 1 d
H17A H 0.5564(17) -0.1673(13) 0.7444(13) 0.073(6) Uiso 1 1 d
C18 C 0.41289(14) -0.11165(11) 0.70131(13) 0.0526(4) Uani 1 1 d
H18A H 0.4010(14) -0.1438(11) 0.6475(12) 0.054(5) Uiso 1 1 d
C19 C 0.13786(13) 0.01843(10) 0.68315(10) 0.0431(4) Uani 1 1 d
C20 C 0.15156(16) 0.10565(11) 0.69819(11) 0.0537(5) Uani 1 1 d
H20A H 0.2176(15) 0.1316(11) 0.6859(11) 0.055(5) Uiso 1 1 d
C21 C 0.07672(19) 0.15522(13) 0.72798(13) 0.0641(5) Uani 1 1 d
H21A H 0.0925(18) 0.2164(15) 0.7387(14) 0.087(7) Uiso 1 1 d
C22 C -0.01661(18) 0.12050(15) 0.74403(13) 0.0683(6) Uani 1 1 d
H22A H -0.0692(16) 0.1565(13) 0.7648(13) 0.071(6) Uiso 1 1 d
C23 C -0.03284(17) 0.03516(15) 0.73149(14) 0.0669(6) Uani 1 1 d
H23A H -0.0974(18) 0.0105(13) 0.7438(14) 0.077(7) Uiso 1 1 d
C24 C 0.04355(14) -0.01405(12) 0.70204(12) 0.0527(4) Uani 1 1 d
H24A H 0.0283(15) -0.0759(13) 0.6945(12) 0.070(6) Uiso 1 1 d
C25 C 0.25906(13) 0.01869(10) 0.56278(10) 0.0432(4) Uani 1 1 d
C26 C 0.36245(15) 0.03238(11) 0.54896(13) 0.0509(4) Uani 1 1 d
H26A H 0.4188(15) 0.0125(11) 0.5890(12) 0.053(5) Uiso 1 1 d
C27 C 0.38552(18) 0.07495(12) 0.47731(13) 0.0618(5) Uani 1 1 d
H27A H 0.4614(18) 0.0841(13) 0.4689(14) 0.082(6) Uiso 1 1 d
C28 C 0.3039(2) 0.10586(12) 0.41619(13) 0.0645(5) Uani 1 1 d
H28A H 0.3195(16) 0.1330(13) 0.3642(14) 0.078(6) Uiso 1 1 d
C29 C 0.20062(19) 0.09648(12) 0.42876(12) 0.0621(5) Uani 1 1 d
H29A H 0.1418(19) 0.1205(14) 0.3839(15) 0.087(7) Uiso 1 1 d
C30 C 0.17879(16) 0.05469(11) 0.50040(12) 0.0529(4) Uani 1 1 d
H30A H 0.1038(15) 0.0497(11) 0.5105(11) 0.056(5) Uiso 1 1 d
C31 C 0.17454(12) -0.12753(10) 0.60870(10) 0.0412(4) Uani 1 1 d
C32 C 0.11623(13) -0.14207(11) 0.52610(11) 0.0469(4) Uani 1 1 d
H32A H 0.1124(13) -0.0967(11) 0.4836(11) 0.053(5) Uiso 1 1 d
C33 C 0.06457(14) -0.21777(12) 0.50204(13) 0.0556(5) Uani 1 1 d
H33A H 0.0282(16) -0.2261(12) 0.4432(13) 0.070(6) Uiso 1 1 d
C34 C 0.06848(14) -0.28261(12) 0.55994(14) 0.0573(5) Uani 1 1 d
H34A H 0.0342(15) -0.3364(12) 0.5449(12) 0.065(5) Uiso 1 1 d
C35 C 0.12507(15) -0.27167(12) 0.64246(13) 0.0542(5) Uani 1 1 d
H35A H 0.1287(14) -0.3164(12) 0.6834(12) 0.059(5) Uiso 1 1 d
C36 C 0.17712(14) -0.19609(11) 0.66484(12) 0.0477(4) Uani 1 1 d
H36A H 0.2163(15) -0.1902(11) 0.7229(13) 0.062(5) Uiso 1 1 d

loop_
_atom_site_aniso_label
_atom_site_aniso_U_11
_atom_site_aniso_U_22
_atom_site_aniso_U_33
_atom_site_aniso_U_23
_atom_site_aniso_U_13
_atom_site_aniso_U_12
N1 0.0509(8) 0.0505(9) 0.0564(9) 0.0065(7) 0.0059(7) 0.0038(7)
N2 0.0705(10) 0.0496(9) 0.0497(9) -0.0047(7) 0.0056(8) 0.0013(8)
N3 0.0808(12) 0.0515(10) 0.0612(10) -0.0094(8) 0.0265(9) -0.0113(9)
N4 0.0729(11) 0.0590(10) 0.0712(11) -0.0158(8) 0.0325(9) -0.0239(9)
O1 0.0685(9) 0.0752(10) 0.0782(10) -0.0053(8) -0.0206(8) -0.0044(7)
O2 0.0589(8) 0.0627(8) 0.0732(8) -0.0153(7) 0.0245(7) -0.0184(7)
B1 0.0427(10) 0.0381(10) 0.0418(10) -0.0001(8) 0.0021(8) 0.0023(8)
C1 0.0832(17) 0.0705(15) 0.0526(12) 0.0110(11) 0.0075(11) -0.0003(13)
C2 0.0569(13) 0.0713(17) 0.105(2) 0.0103(16) 0.0078(14) 0.0167(12)
C3 0.0748(15) 0.0512(12) 0.0687(14) -0.0003(10) 0.0166(11) -0.0037(11)
C4 0.0495(11) 0.0502(11) 0.0515(11) 0.0063(8) 0.0025(9) 0.0020(8)
C5 0.0487(10) 0.0564(11) 0.0485(10) 0.0007(8) 0.0055(8) -0.0023(8)
C6 0.0475(10) 0.0488(10) 0.0549(10) -0.0025(8) 0.0113(8) 0.0004(8)
C7 0.0468(10) 0.0485(10) 0.0564(10) -0.0065(8) 0.0069(8) -0.0055(8)
C8 0.0747(13) 0.0452(11) 0.0554(11) 0.0009(9) 0.0044(9) 0.0018(10)
C9 0.0972(16) 0.0630(13) 0.0476(11) 0.0058(10) 0.0094(11) 0.0078(12)
C10 0.0969(17) 0.0618(13) 0.0597(13) -0.0051(11) 0.0119(12) 0.0187(12)
C11 0.1061(18) 0.0451(12) 0.0765(15) -0.0011(11) 0.0168(13) 0.0107(12)
C12 0.0785(14) 0.0515(11) 0.0660(12) 0.0041(10) 0.0161(11) -0.0043(10)
C13 0.0431(9) 0.0354(8) 0.0476(9) 0.0065(7) 0.0042(7) -0.0021(7)
C14 0.0523(10) 0.0471(10) 0.0485(10) 0.0017(8) 0.0010(8) -0.0086(9)
C15 0.0645(13) 0.0654(13) 0.0572(12) 0.0053(10) -0.0097(10) -0.0169(11)
C16 0.0535(12) 0.0613(13) 0.0765(14) 0.0218(11) -0.0145(10) -0.0113(10)
C17 0.0459(10) 0.0481(11) 0.0884(15) 0.0191(11) 0.0030(10) 0.0027(9)
C18 0.0488(10) 0.0445(10) 0.0616(11) 0.0052(9) 0.0020(8) 0.0030(8)
C19 0.0453(9) 0.0423(9) 0.0381(8) -0.0007(7) -0.0024(7) 0.0047(7)
C20 0.0638(12) 0.0422(10) 0.0541(10) -0.0009(8) 0.0077(9) 0.0037(9)
C21 0.0840(15) 0.0481(11) 0.0574(11) -0.0042(9) 0.0050(10) 0.0192(11)
C22 0.0633(13) 0.0735(15) 0.0653(12) -0.0149(11) 0.0039(10) 0.0273(12)
C23 0.0439(11) 0.0805(15) 0.0750(14) -0.0168(11) 0.0075(10) 0.0061(10)
C24 0.0436(10) 0.0539(11) 0.0584(11) -0.0092(9) 0.0028(8) 0.0023(8)
C25 0.0500(10) 0.0334(8) 0.0450(9) -0.0031(7) 0.0051(7) 0.0039(7)
C26 0.0535(11) 0.0413(10) 0.0592(11) 0.0033(8) 0.0135(9) 0.0089(8)
C27 0.0730(13) 0.0475(11) 0.0721(13) 0.0034(9) 0.0324(11) 0.0067(10)
C28 0.1020(17) 0.0434(10) 0.0511(11) 0.0038(9) 0.0220(11) -0.0006(11)
C29 0.0847(15) 0.0447(11) 0.0506(11) 0.0075(9) -0.0050(10) -0.0042(10)
C30 0.0550(11) 0.0447(10) 0.0548(10) 0.0060(8) -0.0013(9) -0.0017(8)
C31 0.0379(8) 0.0401(9) 0.0455(9) -0.0032(7) 0.0074(7) 0.0047(7)
C32 0.0461(9) 0.0447(10) 0.0475(9) 0.0001(8) 0.0023(8) 0.0027(8)
C33 0.0484(10) 0.0557(11) 0.0573(11) -0.0101(9) -0.0044(9) -0.0014(8)
C34 0.0476(10) 0.0435(10) 0.0780(13) -0.0089(10) 0.0035(9) -0.0068(8)
C35 0.0547(11) 0.0416(10) 0.0658(12) 0.0050(9) 0.0091(9) -0.0013(8)
C36 0.0517(10) 0.0420(9) 0.0477(10) -0.0017(8) 0.0041(8) -0.0002(8)

loop_
_atom_type_symbol
_atom_type_description
_atom_type_scat_dispersion_real
_atom_type_scat_dispersion_imag
_atom_type_scat_source
C C 0.0033 0.0016 'International Tables Vol C Tables 4.2.6.8 and 6.1.1.4'
H H 0.0000 0.0000 'International Tables Vol C Tables 4.2.6.8 and 6.1.1.4'
B B 0.0013 0.0007 'International Tables Vol C Tables 4.2.6.8 and 6.1.1.4'
N N 0.0061 0.0033 'International Tables Vol C Tables 4.2.6.8 and 6.1.1.4'
O O 0.0106 0.0060 'International Tables Vol C Tables 4.2.6.8 and 6.1.1.4'

loop_
_geom_angle_atom_site_label_1
_geom_angle_atom_site_label_2
_geom_angle_atom_site_label_3
_geom_angle
C4 N1 C2 111.46(17)
C4 N1 C3 107.69(15)
C2 N1 C3 108.29(19)
C4 N1 C1 110.41(16)
C2 N1 C1 110.46(19)
C3 N1 C1 108.41(17)
C5 N2 N3 121.55(17)
C6 N3 N2 117.78(16)
C6 N4 C7 124.86(16)
C25 B1 C19 107.35(13)
C25 B1 C13 110.06(13)
C19 B1 C13 111.58(13)
C25 B1 C31 110.43(13)
C19 B1 C31 108.30(13)
C13 B1 C31 109.10(13)
N1 C4 C5 115.23(15)
O1 C5 N2 122.98(18)
O1 C5 C4 125.25(17)
N2 C5 C4 111.76(15)
O2 C6 N4 124.57(17)
O2 C6 N3 122.61(17)
N4 C6 N3 112.76(16)
C8 C7 C12 119.65(18)
C8 C7 N4 121.72(17)
C12 C7 N4 118.63(17)
C9 C8 C7 119.59(19)
C10 C9 C8 121.1(2)
C11 C10 C9 119.1(2)
C10 C11 C12 120.9(2)
C11 C12 C7 119.7(2)
C14 C13 C18 115.05(16)
C14 C13 B1 124.28(15)
C18 C13 B1 120.65(15)
C13 C14 C15 122.73(19)
C16 C15 C14 120.3(2)
C15 C16 C17 119.15(19)
C16 C17 C18 120.2(2)
C17 C18 C13 122.55(19)
C24 C19 C20 114.47(16)
C24 C19 B1 125.12(15)
C20 C19 B1 120.38(15)
C21 C20 C19 123.0(2)
C22 C21 C20 120.4(2)
C21 C22 C23 118.67(19)
C22 C23 C24 120.2(2)
C19 C24 C23 123.18(19)
C26 C25 C30 114.62(16)
C26 C25 B1 124.73(15)
C30 C25 B1 120.64(15)
C25 C26 C27 123.13(19)
C28 C27 C26 120.0(2)
C29 C28 C27 118.88(19)
C28 C29 C30 120.56(19)
C29 C30 C25 122.72(19)
C32 C31 C36 114.22(15)
C32 C31 B1 124.82(15)
C36 C31 B1 120.73(14)
C33 C32 C31 122.93(17)
C34 C33 C32 120.50(18)
C33 C34 C35 118.99(18)
C34 C35 C36 119.61(18)
C35 C36 C31 123.74(17)

loop_
_geom_bond_atom_site_label_1
_geom_bond_atom_site_label_2
_geom_bond_distance
N1 C4 1.493(2)
N1 C2 1.497(3)
N1 C3 1.500(3)
N1 C1 1.503(3)
N2 C5 1.337(2)
N2 N3 1.381(2)
N3 C6 1.368(2)
N4 C6 1.358(2)
N4 C7 1.414(2)
O1 C5 1.209(2)
O2 C6 1.212(2)
B1 C25 1.644(2)
B1 C19 1.645(2)
B1 C13 1.648(2)
B1 C31 1.652(2)
C4 C5 1.507(3)
C7 C8 1.377(3)
C7 C12 1.380(3)
C8 C9 1.372(3)
C9 C10 1.369(3)
C10 C11 1.368(3)
C11 C12 1.373(3)
C13 C14 1.389(2)
C13 C18 1.401(2)
C14 C15 1.396(3)
C15 C16 1.368(3)
C16 C17 1.371(3)
C17 C18 1.392(3)
C19 C24 1.385(2)
C19 C20 1.408(2)
C20 C21 1.379(3)
C21 C22 1.372(3)
C22 C23 1.377(3)
C23 C24 1.389(3)
C25 C26 1.387(2)
C25 C30 1.405(2)
C26 C27 1.391(3)
C27 C28 1.374(3)
C28 C29 1.371(3)
C29 C30 1.380(3)
C31 C32 1.397(2)
C31 C36 1.398(2)
C32 C33 1.388(2)
C33 C34 1.369(3)
C34 C35 1.380(3)
C35 C36 1.383(2)

loop_
_cod_related_entry_id
_cod_related_entry_database
_cod_related_entry_code
1 ChemSpider 30651540
